data_7241456
loop_
_publ_author_name
'Liu, Yu-Hua'
'Liu, Jun-Chao'
'Peng, Hang'
'Huang, Xue-Qin'
'Liao, Wei-Qiang'
'Wang, Zhong-Xia'

_publ_section_title
;
 A high-Tc organic-ionic phase transition crystal obtained from a
 trivalent cation
;
_journal_issue 2
_journal_name_full CrystEngComm
_journal_page_first 264
_journal_page_last 267
_journal_paper_doi 10.1039/D0CE01654C
_journal_volume 23
_journal_year 2021
_chemical_formula_moiety 'C6 H18 N3, 3(Cl)'
_chemical_formula_sum 'C6 H18 Cl3 N3'
_chemical_formula_weight 238.58
_space_group_crystal_system trigonal
_space_group_IT_number 166
_space_group_name_Hall '-R 3 2"'
_space_group_name_H-M_alt 'R -3 m :H'
_atom_sites_solution_hydrogens difmap
_audit_creation_method SHELXL-2014/7
_audit_update_record
;
2020-11-11 deposited with the CCDC.	2020-11-26 downloaded from the CCDC.
;
_cell_angle_alpha 90
_cell_angle_beta 90
_cell_angle_gamma 120
_cell_formula_units_Z 3
_cell_length_a 8.0160(5)
_cell_length_b 8.0160(5)
_cell_length_c 15.1863(12)
_cell_measurement_reflns_used 650
_cell_measurement_temperature 403(2)
_cell_measurement_theta_max 29.7600
_cell_measurement_theta_min 3.9670
_cell_volume 845.08(10)
_computing_cell_refinement 'CrysAlisPro 1.171.39.46 (Rigaku OD, 2018)'
_computing_data_collection 'CrysAlisPro 1.171.39.46 (Rigaku OD, 2018)'
_computing_data_reduction 'CrysAlisPro 1.171.39.46 (Rigaku OD, 2018)'
_computing_molecular_graphics 'DIAMOND (Brandenburg & Putz, 2005)'
_computing_publication_material 'SHELXL-2014/7 (Sheldrick, 2014)'
_computing_structure_refinement 'SHELXL-2014/7 (Sheldrick, 2014)'
_computing_structure_solution 'SHELXL-2014/7 (Sheldrick, 2014)'
_diffrn_ambient_temperature 403(2)
_diffrn_measured_fraction_theta_full 0.995
_diffrn_measured_fraction_theta_max 0.848
_diffrn_measurement_device_type 'XtaLAB Synergy R, DW system, HyPix'
_diffrn_measurement_method 'four-circle diffractometer'
_diffrn_radiation_type MoK\a
_diffrn_radiation_wavelength 0.71073
_diffrn_reflns_av_R_equivalents 0.0089
_diffrn_reflns_av_unetI/netI 0.0074
_diffrn_reflns_Laue_measured_fraction_full 0.995
_diffrn_reflns_Laue_measured_fraction_max 0.848
_diffrn_reflns_limit_h_max 9
_diffrn_reflns_limit_h_min -9
_diffrn_reflns_limit_k_max 8
_diffrn_reflns_limit_k_min -2
_diffrn_reflns_limit_l_max 19
_diffrn_reflns_limit_l_min -18
_diffrn_reflns_number 1081
_diffrn_reflns_point_group_measured_fraction_full 0.995
_diffrn_reflns_point_group_measured_fraction_max 0.848
_diffrn_reflns_theta_full 25.242
_diffrn_reflns_theta_max 30.312
_diffrn_reflns_theta_min 3.227
_diffrn_source 'Rotating-anode X-ray tube'
_exptl_absorpt_coefficient_mu 0.771
_exptl_absorpt_correction_T_max 0.844
_exptl_absorpt_correction_T_min 0.838
_exptl_absorpt_correction_type multi-scan
_exptl_absorpt_process_details 'CrysAlisPro 1.171.39.46 (Rigaku OD, 2018)'
_exptl_crystal_colour Colourless
_exptl_crystal_density_diffrn 1.406
_exptl_crystal_description Block
_exptl_crystal_F_000 378
_exptl_crystal_size_max 0.230
_exptl_crystal_size_mid 0.230
_exptl_crystal_size_min 0.220
_refine_diff_density_max 0.287
_refine_diff_density_min -0.498
_refine_diff_density_rms 0.083
_refine_ls_extinction_method none
_refine_ls_goodness_of_fit_ref 1.010
_refine_ls_hydrogen_treatment constr
_refine_ls_matrix_type full
_refine_ls_number_parameters 23
_refine_ls_number_reflns 290
_refine_ls_number_restraints 24
_refine_ls_restrained_S_all 1.098
_refine_ls_R_factor_all 0.1049
_refine_ls_R_factor_gt 0.0887
_refine_ls_shift/su_max 0.000
_refine_ls_shift/su_mean 0.000
_refine_ls_structure_factor_coef Fsqd
_refine_ls_weighting_details 'w=1/[\s^2^(Fo^2^)+(0.1130P)^2^+3.1066P] where P=(Fo^2^+2Fc^2^)/3'
_refine_ls_weighting_scheme calc
_refine_ls_wR_factor_gt 0.2290
_refine_ls_wR_factor_ref 0.2461
_reflns_Friedel_coverage 0.000
_reflns_number_gt 219
_reflns_number_total 290
_reflns_threshold_expression 'I > 2\s(I)'
_cod_data_source_file d0ce01654c2.cif
_cod_data_source_block R-3M2
_cod_depositor_comments 'Adding full bibliography for 7241455--7241456.cif.'
_cod_original_cell_volume 845.08(12)
_cod_database_code 7241456
_shelx_shelxl_version_number 2014/7
_shelx_space_group_comment
;
The symmetry employed for this shelxl refinement is uniquely defined
by the following loop, which should always be used as a source of
symmetry information in preference to the above space-group names.
They are only intended as comments.
;
_shelx_estimated_absorpt_t_min 0.843
_shelx_estimated_absorpt_t_max 0.849

loop_
_space_group_symop_operation_xyz
'x, y, z'
'-y, x-y, z'
'-x+y, -x, z'
'y, x, -z'
'x-y, -y, -z'
'-x, -x+y, -z'
'x+2/3, y+1/3, z+1/3'
'-y+2/3, x-y+1/3, z+1/3'
'-x+y+2/3, -x+1/3, z+1/3'
'y+2/3, x+1/3, -z+1/3'
'x-y+2/3, -y+1/3, -z+1/3'
'-x+2/3, -x+y+1/3, -z+1/3'
'x+1/3, y+2/3, z+2/3'
'-y+1/3, x-y+2/3, z+2/3'
'-x+y+1/3, -x+2/3, z+2/3'
'y+1/3, x+2/3, -z+2/3'
'x-y+1/3, -y+2/3, -z+2/3'
'-x+1/3, -x+y+2/3, -z+2/3'
'-x, -y, -z'
'y, -x+y, -z'
'x-y, x, -z'
'-y, -x, z'
'-x+y, y, z'
'x, x-y, z'
'-x+2/3, -y+1/3, -z+1/3'
'y+2/3, -x+y+1/3, -z+1/3'
'x-y+2/3, x+1/3, -z+1/3'
'-y+2/3, -x+1/3, z+1/3'
'-x+y+2/3, y+1/3, z+1/3'
'x+2/3, x-y+1/3, z+1/3'
'-x+1/3, -y+2/3, -z+2/3'
'y+1/3, -x+y+2/3, -z+2/3'
'x-y+1/3, x+2/3, -z+2/3'
'-y+1/3, -x+2/3, z+2/3'
'-x+y+1/3, y+2/3, z+2/3'
'x+1/3, x-y+2/3, z+2/3'

loop_
_atom_site_label
_atom_site_type_symbol
_atom_site_fract_x
_atom_site_fract_y
_atom_site_fract_z
_atom_site_U_iso_or_equiv
_atom_site_adp_type
_atom_site_occupancy
_atom_site_site_symmetry_order
_atom_site_calc_flag
_atom_site_refinement_flags_posn
_atom_site_refinement_flags_adp
_atom_site_refinement_flags_occupancy
_atom_site_disorder_assembly
_atom_site_disorder_group
Cl2 Cl 0.0000 0.0000 0.0000 0.144(2) Uani 1 12 d S T P . .
N1 N 0.2061(13) 0.7939(13) 0.2046(16) 0.188(7) Uani 0.5 2 d S TU P . .
H1C H 0.1689 0.8845 0.2143 0.226 Uiso 0.25 1 d R U P . .
H1D H 0.1869 0.7240 0.2599 0.226 Uiso 0.25 1 d R U P . .
C2 C 0.2075(7) 0.7925(7) 0.1283(7) 0.102(4) Uani 0.5 2 d S TU P . .
H2A H 0.1879 0.8991 0.1448 0.123 Uiso 0.25 1 d R U P . .
H2B H 0.1648 0.7668 0.0683 0.123 Uiso 0.25 1 d R U P . .
Cl1 Cl 0.6667 0.3333 0.05311(17) 0.0954(13) Uani 1 6 d S T P . .
C1 C 0.0794(12) 0.6667 0.1667 0.095(4) Uani 0.5 2 d S TU P . .
H1A H -0.0331 0.6667 0.1667 0.114 Uiso 0.5 2 d R U P . .
H1B H 0.1074 0.6577 0.2233 0.114 Uiso 0.25 1 d R U P . .

loop_
_atom_site_aniso_label
_atom_site_aniso_U_11
_atom_site_aniso_U_22
_atom_site_aniso_U_33
_atom_site_aniso_U_23
_atom_site_aniso_U_13
_atom_site_aniso_U_12
Cl2 0.156(3) 0.156(3) 0.121(4) 0.000 0.000 0.0778(17)
N1 0.211(10) 0.211(10) 0.217(14) -0.001(6) 0.001(6) 0.162(11)
C2 0.171(11) 0.171(11) 0.056(5) 0.0013(19) -0.0013(19) 0.155(12)
Cl1 0.1020(16) 0.1020(16) 0.0820(17) 0.000 0.000 0.0510(8)
C1 0.059(4) 0.142(13) 0.112(10) -0.056(9) -0.028(4) 0.071(6)

loop_
_atom_type_symbol
_atom_type_description
_atom_type_scat_dispersion_real
_atom_type_scat_dispersion_imag
_atom_type_scat_source
C C 0.0033 0.0016 'International Tables Vol C Tables 4.2.6.8 and 6.1.1.4'
H H 0.0000 0.0000 'International Tables Vol C Tables 4.2.6.8 and 6.1.1.4'
N N 0.0061 0.0033 'International Tables Vol C Tables 4.2.6.8 and 6.1.1.4'
Cl Cl 0.1484 0.1585 'International Tables Vol C Tables 4.2.6.8 and 6.1.1.4'

loop_
_geom_angle_atom_site_label_1
_geom_angle_atom_site_label_2
_geom_angle_atom_site_label_3
_geom_angle
_geom_angle_site_symmetry_1
_geom_angle_site_symmetry_3
_geom_angle_publ_flag
C2 N1 C1 60.5(10) . 26_455 ?
C2 N1 C1 60.5(10) . . ?
C1 N1 C1 121(2) 26_455 . ?
C2 N1 C2 89.7(11) . 27 ?
C1 N1 C2 138.6(18) 26_455 27 ?
C2 N1 C2 89.7(11) . 26_455 ?
C1 N1 C2 138.6(18) . 26_455 ?
C2 N1 C2 118.9(13) 27 26_455 ?
N1 C2 C1 60.2(5) . . ?
N1 C2 C1 60.2(5) . 26_455 ?
C1 C2 C1 120.4(9) . 26_455 ?
N1 C2 N1 90.2(11) . 26_455 ?
C1 C2 N1 139.5(12) . 26_455 ?
N1 C2 N1 90.2(11) . 27 ?
C1 C2 N1 139.5(12) 26_455 27 ?
N1 C2 N1 121.1(13) 26_455 27 ?
N1 C1 N1 129(2) 27 . ?
N1 C1 C2 59.3(10) 27 27 ?
N1 C1 C2 97.2(12) . 27 ?
N1 C1 C2 97.3(12) 27 . ?
N1 C1 C2 59.3(10) . . ?
C2 C1 C2 127.1(14) 27 . ?
N1 C1 C1 116.0(11) 27 26_455 ?
C2 C1 C1 115.0(6) 27 26_455 ?
N1 C1 C1 116.0(11) . 27 ?
C2 C1 C1 115.0(6) . 27 ?
C1 C1 C1 120.0 26_455 27 ?

loop_
_geom_bond_atom_site_label_1
_geom_bond_atom_site_label_2
_geom_bond_distance
_geom_bond_site_symmetry_2
_geom_bond_publ_flag
N1 C2 1.16(2) . ?
N1 C1 1.169(13) 26_455 ?
N1 C1 1.169(13) . ?
N1 C2 1.757(10) 27 ?
N1 C2 1.757(10) 26_455 ?
C2 C1 1.173(7) . ?
C2 C1 1.173(7) 26_455 ?
C2 N1 1.757(10) 26_455 ?
C2 N1 1.757(10) 27 ?
C1 N1 1.169(13) 27 ?
C1 C2 1.172(7) 27 ?

loop_
_geom_torsion_atom_site_label_1
_geom_torsion_atom_site_label_2
_geom_torsion_atom_site_label_3
_geom_torsion_atom_site_label_4
_geom_torsion
_geom_torsion_site_symmetry_1
_geom_torsion_site_symmetry_2
_geom_torsion_site_symmetry_3
_geom_torsion_site_symmetry_4
_geom_torsion_publ_flag
C1 N1 C2 C1 -179.4(16) 26_455 . . . ?
C2 N1 C2 C1 30.9(8) 27 . . . ?
C2 N1 C2 C1 149.8(12) 26_455 . . . ?
C1 N1 C2 C1 179.4(16) . . . 26_455 ?
C2 N1 C2 C1 -149.8(12) 27 . . 26_455 ?
C2 N1 C2 C1 -30.9(8) 26_455 . . 26_455 ?
C1 N1 C2 N1 29.8(12) 26_455 . . 26_455 ?
C1 N1 C2 N1 -150.9(8) . . . 26_455 ?
C2 N1 C2 N1 -120.00(3) 27 . . 26_455 ?
C2 N1 C2 N1 -1.1(13) 26_455 . . 26_455 ?
C1 N1 C2 N1 150.9(8) 26_455 . . 27 ?
C1 N1 C2 N1 -29.8(12) . . . 27 ?
C2 N1 C2 N1 1.1(13) 27 . . 27 ?
C2 N1 C2 N1 120.00(3) 26_455 . . 27 ?
C2 N1 C1 N1 73.2(9) . . . 27 ?
C1 N1 C1 N1 73.8(18) 26_455 . . 27 ?
C2 N1 C1 N1 -56.0(8) 27 . . 27 ?
C2 N1 C1 N1 24(2) 26_455 . . 27 ?
C2 N1 C1 C2 129.2(13) . . . 27 ?
C1 N1 C1 C2 129.9(17) 26_455 . . 27 ?
C2 N1 C1 C2 80(2) 26_455 . . 27 ?
C1 N1 C1 C2 0.6(17) 26_455 . . . ?
C2 N1 C1 C2 -129.2(13) 27 . . . ?
C2 N1 C1 C2 -50(2) 26_455 . . . ?
C2 N1 C1 C1 -0.6(17) . . . 26_455 ?
C2 N1 C1 C1 -129.9(17) 27 . . 26_455 ?
C2 N1 C1 C1 -50(2) 26_455 . . 26_455 ?
C2 N1 C1 C1 104.9(10) . . . 27 ?
C1 N1 C1 C1 105.5(19) 26_455 . . 27 ?
C2 N1 C1 C1 -24.3(7) 27 . . 27 ?
C2 N1 C1 C1 55(3) 26_455 . . 27 ?
N1 C2 C1 N1 -131(2) . . . 27 ?
C1 C2 C1 N1 -131.8(13) 26_455 . . 27 ?
N1 C2 C1 N1 -82.7(18) 26_455 . . 27 ?
C1 C2 C1 N1 -0.6(16) 26_455 . . . ?
N1 C2 C1 N1 48.5(15) 26_455 . . . ?
N1 C2 C1 N1 131(2) 27 . . . ?
N1 C2 C1 C2 -74.6(12) . . . 27 ?
C1 C2 C1 C2 -75.2(11) 26_455 . . 27 ?
N1 C2 C1 C2 -26.0(16) 26_455 . . 27 ?
N1 C2 C1 C2 56.6(11) 27 . . 27 ?
N1 C2 C1 C1 0.6(16) . . . 26_455 ?
N1 C2 C1 C1 49.2(16) 26_455 . . 26_455 ?
N1 C2 C1 C1 131.8(13) 27 . . 26_455 ?
N1 C2 C1 C1 -106.6(13) . . . 27 ?
C1 C2 C1 C1 -107.2(11) 26_455 . . 27 ?
N1 C2 C1 C1 -58.0(18) 26_455 . . 27 ?
N1 C2 C1 C1 24.6(11) 27 . . 27 ?
